data_7129976
loop_
_publ_author_name
'Xie, Zhuofeng'
'Dai, Yuyang'
'Bao, Manling'
'Feng, Zhongtao'
'Wang, Wenjuan'
'Liu, Chunmeng'
'Wang, Xinping'
'Su, Yuanting'

_publ_section_title
;
 Crystalline radical cations of bis-BN-based analogues of Thiele's
 hydrocarbon
;
_journal_name_full 'Chemical Communications'
_journal_paper_doi 10.1039/D2CC01254E
_journal_year 2022
_chemical_formula_moiety 'C60 H78 B2 N6, F6 Sb'
_chemical_formula_sum 'C60 H78 B2 F6 N6 Sb'
_chemical_formula_weight 1140.65
_space_group_crystal_system orthorhombic
_space_group_IT_number 33
_space_group_name_Hall 'P 2c -2n'
_space_group_name_H-M_alt 'P n a 21'
_atom_sites_solution_hydrogens geom
_atom_sites_solution_primary dual
_audit_creation_date 2022-01-28
_audit_creation_method
;
Olex2 1.2
(compiled 2018.05.29 svn.r3508 for OlexSys, GUI svn.r5506)
;
_audit_update_record
;
2022-02-28 deposited with the CCDC.	2022-03-30 downloaded from the CCDC.
;
_cell_angle_alpha 90
_cell_angle_beta 90
_cell_angle_gamma 90
_cell_formula_units_Z 4
_cell_length_a 25.5040(18)
_cell_length_b 16.6135(11)
_cell_length_c 15.9169(11)
_cell_measurement_reflns_used 9923
_cell_measurement_temperature 137(2)
_cell_measurement_theta_max 53.91
_cell_measurement_theta_min 2.85
_cell_volume 6744.2(8)
_computing_molecular_graphics 'Olex2 (Dolomanov et al., 2009)'
_computing_publication_material 'Olex2 (Dolomanov et al., 2009)'
_computing_structure_refinement 'ShelXL (Sheldrick, 2015)'
_computing_structure_solution 'ShelXT (Sheldrick, 2015)'
_diffrn_ambient_temperature 137.0
_diffrn_measured_fraction_theta_full 0.992
_diffrn_measured_fraction_theta_max 0.992
_diffrn_measurement_device_type 'Bruker APEX-II CCD'
_diffrn_measurement_method '\f and \w scans'
_diffrn_radiation_type GaK\a
_diffrn_radiation_wavelength 1.34139
_diffrn_reflns_av_R_equivalents 0.0677
_diffrn_reflns_av_unetI/netI 0.0497
_diffrn_reflns_Laue_measured_fraction_full 0.992
_diffrn_reflns_Laue_measured_fraction_max 0.992
_diffrn_reflns_limit_h_max 30
_diffrn_reflns_limit_h_min -30
_diffrn_reflns_limit_k_max 20
_diffrn_reflns_limit_k_min -20
_diffrn_reflns_limit_l_max 19
_diffrn_reflns_limit_l_min -19
_diffrn_reflns_number 74550
_diffrn_reflns_point_group_measured_fraction_full 0.960
_diffrn_reflns_point_group_measured_fraction_max 0.958
_diffrn_reflns_theta_full 53.594
_diffrn_reflns_theta_max 53.937
_diffrn_reflns_theta_min 3.670
_diffrn_standards_number 0
_exptl_absorpt_coefficient_mu 2.468
_exptl_absorpt_correction_type none
_exptl_crystal_colour 'bluwsie purple'
_exptl_crystal_density_diffrn 1.123
_exptl_crystal_description block
_exptl_crystal_F_000 2380
_exptl_crystal_size_max 0.25
_exptl_crystal_size_mid 0.16
_exptl_crystal_size_min 0.16
_refine_diff_density_max 1.500
_refine_diff_density_min -1.414
_refine_diff_density_rms 0.143
_refine_ls_abs_structure_details
;
 Refined as an inversion twin.
;
_refine_ls_abs_structure_Flack 0.154(14)
_refine_ls_extinction_method none
_refine_ls_goodness_of_fit_ref 1.067
_refine_ls_hydrogen_treatment constr
_refine_ls_matrix_type full
_refine_ls_number_parameters 693
_refine_ls_number_reflns 11850
_refine_ls_number_restraints 1
_refine_ls_restrained_S_all 1.067
_refine_ls_R_factor_all 0.0717
_refine_ls_R_factor_gt 0.0707
_refine_ls_shift/su_max 0.057
_refine_ls_shift/su_mean 0.001
_refine_ls_structure_factor_coef Fsqd
_refine_ls_weighting_details 'w=1/[\s^2^(Fo^2^)+(0.1788P)^2^+4.8829P] where P=(Fo^2^+2Fc^2^)/3'
_refine_ls_weighting_scheme calc
_refine_ls_wR_factor_gt 0.2198
_refine_ls_wR_factor_ref 0.2215
_reflns_Friedel_coverage 0.860
_reflns_Friedel_fraction_full 0.926
_reflns_Friedel_fraction_max 0.922
_reflns_number_gt 11454
_reflns_number_total 11850
_reflns_threshold_expression 'I > 2\s(I)'
_cod_data_source_file d2cc01254e2.cif
_cod_data_source_block 2radicalcation
_cod_database_code 7129976
_shelx_shelxl_version_number 2018/3
_shelx_space_group_comment
;
The symmetry employed for this shelxl refinement is uniquely defined
by the following loop, which should always be used as a source of
symmetry information in preference to the above space-group names.
They are only intended as comments.
;
_shelx_estimated_absorpt_t_max 0.694
_shelx_estimated_absorpt_t_min 0.577
_olex2_refinement_description
;
1. Twinned data refinement
 Scales: 0.846(14)
 0.154(14)
2. Fixed Uiso
 At 1.2 times of:
  All C(H) groups
 At 1.5 times of:
  All C(H,H,H) groups
3.a Ternary CH refined with riding coordinates:
 C37(H37), C40(H40), C43(H43), C46(H46), C49(H49), C52(H52), C55(H55), C58(H58)
3.b Aromatic/amide H refined with riding coordinates:
 C2(H2), C3(H3), C4(H4), C9(H9), C10(H10), C11(H11), C13(H13), C14(H14),
 C17(H17), C18(H18), C19(H19), C23(H23), C24(H24), C25(H25), C27(H27), C28(H28),
  C29(H29), C30(H30), C32(H32), C33(H33), C34(H34), C35(H35)
3.c Idealised Me refined as rotating group:
 C38(H38A,H38B,H38C), C39(H39A,H39B,H39C), C41(H41A,H41B,H41C), C42(H42A,H42B,
 H42C), C44(H44A,H44B,H44C), C45(H45A,H45B,H45C), C47(H47A,H47B,H47C), C48(H48A,
 H48B,H48C), C50(H50A,H50B,H50C), C51(H51A,H51B,H51C), C53(H53A,H53B,H53C),
 C54(H54A,H54B,H54C), C56(H56A,H56B,H56C), C57(H57A,H57B,H57C), C59(H59A,H59B,
 H59C), C60(H60A,H60B,H60C)
;
_platon_squeeze_void_probe_radius 1.20
_olex2_submission_special_instructions 'No special instructions were received'

loop_
_space_group_symop_operation_xyz
'x, y, z'
'-x, -y, z+1/2'
'x+1/2, -y+1/2, z'
'-x+1/2, y+1/2, z+1/2'

loop_
_atom_site_label
_atom_site_type_symbol
_atom_site_fract_x
_atom_site_fract_y
_atom_site_fract_z
_atom_site_U_iso_or_equiv
_atom_site_adp_type
_atom_site_occupancy
_atom_site_site_symmetry_order
_atom_site_calc_flag
_atom_site_refinement_flags_posn
_atom_site_refinement_flags_adp
_atom_site_refinement_flags_occupancy
_atom_site_disorder_assembly
_atom_site_disorder_group
B1 B 0.0823(3) 0.4090(4) 0.5153(7) 0.0265(13) Uani 1 1 d . . . . .
B2 B 0.3088(3) 0.4401(5) 0.5064(8) 0.0287(18) Uani 1 1 d . . . . .
C1 C 0.0801(3) 0.4642(4) 0.3137(7) 0.0336(19) Uani 1 1 d . . . . .
C2 C 0.0954(3) 0.5113(6) 0.2476(6) 0.0435(18) Uani 1 1 d . . . . .
H2 H 0.106465 0.486736 0.196681 0.052 Uiso 1 1 calc R . . . .
C3 C 0.0951(3) 0.5944(5) 0.2541(6) 0.046(2) Uani 1 1 d . . . . .
H3 H 0.105113 0.626656 0.207458 0.055 Uiso 1 1 calc R . . . .
C4 C 0.0802(3) 0.6301(5) 0.3283(7) 0.045(2) Uani 1 1 d . . . . .
H4 H 0.080411 0.687191 0.332155 0.054 Uiso 1 1 calc R . . . .
C5 C 0.0649(3) 0.5856(5) 0.3975(6) 0.0356(16) Uani 1 1 d . . . . .
C6 C 0.0646(3) 0.5015(4) 0.3889(5) 0.0282(14) Uani 1 1 d . . . . .
C7 C 0.0636(3) 0.3352(4) 0.6552(5) 0.0302(14) Uani 1 1 d . . . . .
C8 C 0.0914(3) 0.3791(6) 0.7160(6) 0.0401(18) Uani 1 1 d . . . . .
C9 C 0.1080(4) 0.3373(7) 0.7877(6) 0.060(3) Uani 1 1 d . . . . .
H9 H 0.127869 0.365105 0.829041 0.072 Uiso 1 1 calc R . . . .
C10 C 0.0965(5) 0.2586(7) 0.8000(6) 0.066(3) Uani 1 1 d . . . . .
H10 H 0.109042 0.231525 0.848634 0.079 Uiso 1 1 calc R . . . .
C11 C 0.0663(5) 0.2174(6) 0.7414(6) 0.057(2) Uani 1 1 d . . . . .
H11 H 0.056930 0.163033 0.752027 0.068 Uiso 1 1 calc R . . . .
C12 C 0.0494(3) 0.2541(5) 0.6669(5) 0.0392(17) Uani 1 1 d . . . . .
C13 C -0.0007(3) 0.4469(4) 0.4910(4) 0.0265(15) Uani 1 1 d . . . . .
H13 H -0.030617 0.471050 0.465819 0.032 Uiso 1 1 calc R . . . .
C14 C -0.0015(3) 0.4020(4) 0.5606(5) 0.0286(14) Uani 1 1 d . . . . .
H14 H -0.031770 0.390119 0.593105 0.034 Uiso 1 1 calc R . . . .
C15 C 0.3393(3) 0.3864(5) 0.3594(5) 0.0357(16) Uani 1 1 d . . . . .
C16 C 0.3123(4) 0.4293(8) 0.2985(8) 0.050(3) Uani 1 1 d . . . . .
C17 C 0.3074(5) 0.3913(13) 0.2189(10) 0.083(5) Uani 1 1 d . . . . .
H17 H 0.288477 0.418362 0.175986 0.100 Uiso 1 1 calc R . . . .
C18 C 0.3282(6) 0.3187(13) 0.2013(9) 0.097(6) Uani 1 1 d . . . . .
H18 H 0.324484 0.296263 0.146778 0.117 Uiso 1 1 calc R . . . .
C19 C 0.3558(5) 0.2761(8) 0.2646(8) 0.069(3) Uani 1 1 d . . . . .
H19 H 0.369864 0.224276 0.253059 0.083 Uiso 1 1 calc R . . . .
C20 C 0.3621(4) 0.3106(6) 0.3438(6) 0.048(2) Uani 1 1 d . . . . .
C21 C 0.3156(3) 0.5202(6) 0.6449(6) 0.0328(17) Uani 1 1 d . . . . .
C22 C 0.3080(3) 0.4754(7) 0.7179(9) 0.040(2) Uani 1 1 d . . . . .
C23 C 0.2876(4) 0.5155(7) 0.7877(7) 0.048(2) Uani 1 1 d . . . . .
H23 H 0.279631 0.486116 0.837266 0.058 Uiso 1 1 calc R . . . .
C24 C 0.2788(3) 0.5983(5) 0.7851(6) 0.045(2) Uani 1 1 d . . . . .
H24 H 0.267000 0.625409 0.834149 0.054 Uiso 1 1 calc R . . . .
C25 C 0.2870(3) 0.6411(5) 0.7124(7) 0.048(2) Uani 1 1 d . . . . .
H25 H 0.280231 0.697318 0.711595 0.058 Uiso 1 1 calc R . . . .
C26 C 0.3051(3) 0.6034(6) 0.6399(7) 0.0394(19) Uani 1 1 d . . . . .
C27 C 0.3943(3) 0.4520(5) 0.4702(6) 0.0303(16) Uani 1 1 d . . . . .
H27 H 0.426529 0.447678 0.440674 0.036 Uiso 1 1 calc R . . . .
C28 C 0.3880(3) 0.4880(5) 0.5449(5) 0.0309(14) Uani 1 1 d . . . . .
H28 H 0.414912 0.514032 0.575906 0.037 Uiso 1 1 calc R . . . .
C29 C 0.1653(3) 0.4819(4) 0.5049(6) 0.0275(15) Uani 1 1 d . . . . .
H29 H 0.144154 0.528862 0.501339 0.033 Uiso 1 1 calc R . . . .
C30 C 0.2176(3) 0.4896(4) 0.5023(6) 0.0291(16) Uani 1 1 d . . . . .
H30 H 0.232219 0.542024 0.497932 0.035 Uiso 1 1 calc R . . . .
C31 C 0.1731(2) 0.3401(4) 0.5151(6) 0.0279(12) Uani 1 1 d . . . . .
C32 C 0.1514(3) 0.2632(4) 0.5202(6) 0.0334(14) Uani 1 1 d . . . . .
H32 H 0.114372 0.256644 0.520588 0.040 Uiso 1 1 calc R . . . .
C33 C 0.1837(3) 0.1965(4) 0.5248(8) 0.043(2) Uani 1 1 d . . . . .
H33 H 0.168621 0.144390 0.528758 0.052 Uiso 1 1 calc R . . . .
C34 C 0.2378(3) 0.2044(4) 0.5238(7) 0.044(2) Uani 1 1 d . . . . .
H34 H 0.259506 0.158155 0.528001 0.053 Uiso 1 1 calc R . . . .
C35 C 0.2601(3) 0.2804(4) 0.5165(7) 0.0359(14) Uani 1 1 d . . . . .
H35 H 0.297108 0.286055 0.514800 0.043 Uiso 1 1 calc R . . . .
C36 C 0.2281(2) 0.3482(3) 0.5117(6) 0.0273(12) Uani 1 1 d . . . . .
C37 C 0.0788(4) 0.3713(6) 0.3035(6) 0.051(2) Uani 1 1 d . . . . .
H37 H 0.061169 0.347703 0.353933 0.061 Uiso 1 1 calc R . . . .
C38 C 0.0467(5) 0.3471(9) 0.2237(9) 0.075(4) Uani 1 1 d . . . . .
H38A H 0.066826 0.360447 0.173175 0.113 Uiso 1 1 calc GR . . . .
H38B H 0.013398 0.376686 0.223103 0.113 Uiso 1 1 calc GR . . . .
H38C H 0.039591 0.289168 0.224842 0.113 Uiso 1 1 calc GR . . . .
C39 C 0.1337(5) 0.3375(5) 0.2983(6) 0.058(3) Uani 1 1 d . . . . .
H39A H 0.151743 0.360455 0.249571 0.087 Uiso 1 1 calc GR . . . .
H39B H 0.131971 0.278806 0.292492 0.087 Uiso 1 1 calc GR . . . .
H39C H 0.152994 0.351199 0.349628 0.087 Uiso 1 1 calc GR . . . .
C40 C 0.0487(4) 0.6272(5) 0.4772(6) 0.0422(18) Uani 1 1 d . . . . .
H40 H 0.045263 0.584939 0.521665 0.051 Uiso 1 1 calc R . . . .
C41 C -0.0054(4) 0.6688(6) 0.4686(8) 0.055(2) Uani 1 1 d . . . . .
H41A H -0.003351 0.711082 0.425807 0.083 Uiso 1 1 calc GR . . . .
H41B H -0.015363 0.692695 0.522606 0.083 Uiso 1 1 calc GR . . . .
H41C H -0.031797 0.628961 0.451966 0.083 Uiso 1 1 calc GR . . . .
C42 C 0.0895(4) 0.6889(5) 0.5082(10) 0.062(3) Uani 1 1 d . . . . .
H42A H 0.124718 0.665670 0.503765 0.093 Uiso 1 1 calc GR . . . .
H42B H 0.082291 0.702742 0.566931 0.093 Uiso 1 1 calc GR . . . .
H42C H 0.087487 0.737613 0.473578 0.093 Uiso 1 1 calc GR . . . .
C43 C 0.0159(3) 0.2088(4) 0.6052(6) 0.0432(19) Uani 1 1 d . . . . .
H43 H 0.013786 0.241793 0.552771 0.052 Uiso 1 1 calc R . . . .
C44 C 0.0383(4) 0.1268(5) 0.5812(9) 0.060(3) Uani 1 1 d . . . . .
H44A H 0.075418 0.132716 0.566260 0.090 Uiso 1 1 calc GR . . . .
H44B H 0.018968 0.105174 0.533075 0.090 Uiso 1 1 calc GR . . . .
H44C H 0.035072 0.089838 0.628923 0.090 Uiso 1 1 calc GR . . . .
C45 C -0.0388(4) 0.1988(7) 0.6378(9) 0.065(3) Uani 1 1 d . . . . .
H45A H -0.038897 0.159234 0.683511 0.097 Uiso 1 1 calc GR . . . .
H45B H -0.061678 0.179999 0.592369 0.097 Uiso 1 1 calc GR . . . .
H45C H -0.051699 0.250548 0.658934 0.097 Uiso 1 1 calc GR . . . .
C46 C 0.0999(3) 0.4679(5) 0.7113(7) 0.040(2) Uani 1 1 d . . . . .
H46 H 0.087747 0.486129 0.654719 0.048 Uiso 1 1 calc R . . . .
C47 C 0.0653(4) 0.5099(7) 0.7774(9) 0.064(3) Uani 1 1 d . . . . .
H47A H 0.030661 0.484427 0.778473 0.095 Uiso 1 1 calc GR . . . .
H47B H 0.061566 0.566914 0.762854 0.095 Uiso 1 1 calc GR . . . .
H47C H 0.081713 0.505042 0.832827 0.095 Uiso 1 1 calc GR . . . .
C48 C 0.1572(4) 0.4960(8) 0.7219(7) 0.058(3) Uani 1 1 d . . . . .
H48A H 0.168888 0.484909 0.779348 0.087 Uiso 1 1 calc GR . . . .
H48B H 0.159388 0.553964 0.710923 0.087 Uiso 1 1 calc GR . . . .
H48C H 0.179597 0.467067 0.682046 0.087 Uiso 1 1 calc GR . . . .
C49 C 0.2915(4) 0.5141(8) 0.3142(8) 0.058(3) Uani 1 1 d . . . . .
H49 H 0.296996 0.528835 0.374460 0.069 Uiso 1 1 calc R . . . .
C50 C 0.2332(5) 0.5196(11) 0.2926(9) 0.079(4) Uani 1 1 d . . . . .
H50A H 0.225855 0.486605 0.243017 0.118 Uiso 1 1 calc GR . . . .
H50B H 0.224039 0.575804 0.280862 0.118 Uiso 1 1 calc GR . . . .
H50C H 0.212410 0.500122 0.340206 0.118 Uiso 1 1 calc GR . . . .
C51 C 0.3216(8) 0.5713(12) 0.259(2) 0.137(11) Uani 1 1 d . . . . .
H51A H 0.358260 0.553961 0.255147 0.205 Uiso 1 1 calc GR . . . .
H51B H 0.320008 0.625660 0.282560 0.205 Uiso 1 1 calc GR . . . .
H51C H 0.306097 0.571599 0.202385 0.205 Uiso 1 1 calc GR . . . .
C52 C 0.3946(3) 0.2654(5) 0.4082(6) 0.0421(18) Uani 1 1 d . . . . .
H52 H 0.391886 0.294363 0.463060 0.050 Uiso 1 1 calc R . . . .
C53 C 0.3744(4) 0.1793(5) 0.4205(9) 0.066(3) Uani 1 1 d . . . . .
H53A H 0.337173 0.180805 0.435906 0.099 Uiso 1 1 calc GR . . . .
H53B H 0.394367 0.153040 0.465411 0.099 Uiso 1 1 calc GR . . . .
H53C H 0.378638 0.148933 0.368173 0.099 Uiso 1 1 calc GR . . . .
C54 C 0.4531(4) 0.2636(6) 0.3815(7) 0.053(2) Uani 1 1 d . . . . .
H54A H 0.456008 0.242918 0.324029 0.079 Uiso 1 1 calc GR . . . .
H54B H 0.472813 0.228644 0.419746 0.079 Uiso 1 1 calc GR . . . .
H54C H 0.467572 0.318267 0.383865 0.079 Uiso 1 1 calc GR . . . .
C55 C 0.3143(4) 0.6521(5) 0.5603(7) 0.047(2) Uani 1 1 d . . . . .
H55 H 0.319269 0.613546 0.512683 0.056 Uiso 1 1 calc R . . . .
C56 C 0.2662(4) 0.7056(5) 0.5400(8) 0.058(3) Uani 1 1 d . . . . .
H56A H 0.234779 0.671972 0.536194 0.087 Uiso 1 1 calc GR . . . .
H56B H 0.271893 0.733193 0.486301 0.087 Uiso 1 1 calc GR . . . .
H56C H 0.261620 0.745644 0.584633 0.087 Uiso 1 1 calc GR . . . .
C57 C 0.3639(4) 0.7044(6) 0.5667(9) 0.060(3) Uani 1 1 d . . . . .
H57A H 0.361290 0.739404 0.616132 0.090 Uiso 1 1 calc GR . . . .
H57B H 0.367220 0.737517 0.516058 0.090 Uiso 1 1 calc GR . . . .
H57C H 0.394761 0.669668 0.572150 0.090 Uiso 1 1 calc GR . . . .
C58 C 0.3161(3) 0.3849(6) 0.7212(7) 0.043(2) Uani 1 1 d . . . . .
H58 H 0.330617 0.367295 0.665797 0.052 Uiso 1 1 calc R . . . .
C59 C 0.2652(4) 0.3385(6) 0.7368(7) 0.055(2) Uani 1 1 d . . . . .
H59A H 0.250370 0.354612 0.791012 0.082 Uiso 1 1 calc GR . . . .
H59B H 0.272642 0.280595 0.737469 0.082 Uiso 1 1 calc GR . . . .
H59C H 0.240131 0.350473 0.691910 0.082 Uiso 1 1 calc GR . . . .
C60 C 0.3569(5) 0.3636(7) 0.7902(8) 0.067(3) Uani 1 1 d . . . . .
H60A H 0.390848 0.387460 0.775751 0.101 Uiso 1 1 calc GR . . . .
H60B H 0.360478 0.305027 0.794131 0.101 Uiso 1 1 calc GR . . . .
H60C H 0.345027 0.385010 0.844394 0.101 Uiso 1 1 calc GR . . . .
N1 N 0.0503(2) 0.4531(3) 0.4607(4) 0.0254(12) Uani 1 1 d . . . . .
N2 N 0.0495(2) 0.3752(3) 0.5782(4) 0.0250(11) Uani 1 1 d . . . . .
N3 N 0.14124(19) 0.4080(3) 0.5125(5) 0.0260(10) Uani 1 1 d . . . . .
N4 N 0.3458(2) 0.4215(3) 0.4420(4) 0.0279(11) Uani 1 1 d . . . . .
N5 N 0.3355(2) 0.4811(4) 0.5701(4) 0.0295(12) Uani 1 1 d . . . . .
N6 N 0.25101(19) 0.4249(3) 0.5057(5) 0.0275(12) Uani 1 1 d . . . . .
F1 F 0.2963(4) -0.1201(5) 0.4442(5) 0.089(3) Uani 1 1 d . . . . .
F2 F 0.3230(4) 0.0539(5) 0.5853(6) 0.081(3) Uani 1 1 d . . . . .
F3 F 0.3134(3) -0.1050(5) 0.6083(5) 0.069(2) Uani 1 1 d . . . . .
F4 F 0.3027(4) 0.0336(4) 0.4244(6) 0.071(3) Uani 1 1 d . . . . .
F5 F 0.3814(3) -0.0439(6) 0.4942(8) 0.101(4) Uani 1 1 d . . . . .
F6 F 0.2384(3) -0.0203(8) 0.5346(7) 0.123(5) Uani 1 1 d . . . . .
Sb1 Sb 0.30984(2) -0.03562(3) 0.51422(6) 0.0343(2) Uani 1 1 d . . . . .

loop_
_atom_site_aniso_label
_atom_site_aniso_U_11
_atom_site_aniso_U_22
_atom_site_aniso_U_33
_atom_site_aniso_U_23
_atom_site_aniso_U_13
_atom_site_aniso_U_12
B1 0.030(3) 0.016(3) 0.034(3) -0.001(4) -0.002(4) -0.001(2)
B2 0.026(3) 0.020(3) 0.040(6) -0.003(5) -0.001(3) 0.001(2)
C1 0.022(4) 0.039(5) 0.041(5) -0.001(3) 0.005(4) -0.006(3)
C2 0.038(4) 0.058(5) 0.035(4) 0.008(4) 0.003(3) 0.001(4)
C3 0.040(4) 0.048(5) 0.049(5) 0.025(4) 0.000(3) 0.001(3)
C4 0.043(4) 0.031(4) 0.061(6) 0.016(4) -0.009(4) -0.004(3)
C5 0.032(3) 0.033(4) 0.041(4) 0.004(3) -0.007(3) 0.004(3)
C6 0.025(3) 0.028(4) 0.031(4) 0.005(3) -0.005(3) -0.009(2)
C7 0.035(3) 0.032(3) 0.024(3) 0.000(3) 0.002(3) 0.003(3)
C8 0.036(4) 0.053(5) 0.032(4) -0.013(4) -0.004(3) 0.006(3)
C9 0.069(6) 0.078(7) 0.033(5) -0.012(5) -0.018(4) 0.021(5)
C10 0.093(8) 0.072(7) 0.032(5) 0.014(5) -0.007(5) 0.029(6)
C11 0.084(7) 0.045(5) 0.041(5) 0.014(4) 0.001(5) 0.014(4)
C12 0.051(4) 0.036(4) 0.031(4) 0.004(3) 0.003(3) 0.009(3)
C13 0.024(3) 0.028(3) 0.027(4) -0.004(3) -0.001(2) 0.001(3)
C14 0.024(3) 0.029(3) 0.033(4) 0.000(3) 0.001(3) -0.002(2)
C15 0.030(3) 0.042(4) 0.035(4) -0.008(3) -0.003(3) -0.002(3)
C16 0.045(5) 0.059(8) 0.047(6) 0.003(6) -0.011(4) -0.004(4)
C17 0.079(9) 0.118(13) 0.052(8) -0.009(8) -0.030(6) 0.013(7)
C18 0.079(8) 0.153(15) 0.060(8) -0.062(9) -0.024(7) 0.016(9)
C19 0.080(7) 0.071(7) 0.058(6) -0.031(6) -0.016(5) 0.015(6)
C20 0.049(5) 0.044(4) 0.050(5) -0.022(4) 0.002(4) 0.000(4)
C21 0.029(4) 0.033(4) 0.036(5) -0.008(4) -0.001(3) 0.000(3)
C22 0.032(5) 0.038(5) 0.051(7) -0.017(5) 0.005(3) -0.002(3)
C23 0.045(5) 0.053(5) 0.046(5) -0.017(4) 0.008(4) 0.003(4)
C24 0.044(4) 0.045(4) 0.046(5) -0.020(4) 0.005(4) 0.010(3)
C25 0.044(4) 0.036(4) 0.065(6) -0.021(4) 0.002(4) 0.006(3)
C26 0.037(4) 0.030(4) 0.051(6) -0.008(4) 0.000(3) 0.001(3)
C27 0.023(3) 0.027(3) 0.041(5) -0.002(3) 0.003(3) -0.002(3)
C28 0.027(3) 0.028(3) 0.038(4) -0.008(3) 0.000(3) -0.003(3)
C29 0.026(3) 0.020(2) 0.037(5) -0.001(3) -0.005(3) 0.003(2)
C30 0.031(3) 0.021(3) 0.036(5) 0.000(3) 0.004(3) 0.001(2)
C31 0.029(3) 0.024(3) 0.030(3) 0.005(3) 0.002(4) 0.000(2)
C32 0.032(3) 0.021(3) 0.047(4) 0.002(3) 0.004(4) 0.000(2)
C33 0.043(4) 0.020(3) 0.068(7) 0.000(4) 0.011(4) -0.002(3)
C34 0.040(4) 0.024(3) 0.067(6) 0.005(4) 0.006(4) 0.008(3)
C35 0.030(3) 0.026(3) 0.051(4) -0.001(4) 0.002(4) 0.006(2)
C36 0.029(3) 0.022(3) 0.031(3) -0.003(3) 0.001(3) 0.001(2)
C37 0.077(6) 0.033(4) 0.043(5) -0.009(4) 0.024(5) -0.013(4)
C38 0.064(6) 0.083(8) 0.079(8) -0.045(7) 0.015(6) -0.019(6)
C39 0.098(8) 0.036(4) 0.038(5) 0.001(4) 0.017(5) 0.017(5)
C40 0.051(5) 0.027(3) 0.048(5) -0.002(3) -0.003(4) -0.003(3)
C41 0.046(5) 0.046(5) 0.074(7) -0.009(5) 0.005(4) 0.010(4)
C42 0.059(5) 0.037(4) 0.091(8) -0.016(6) -0.013(7) 0.001(4)
C43 0.053(5) 0.025(3) 0.052(5) 0.007(3) 0.009(4) -0.007(3)
C44 0.069(6) 0.027(4) 0.085(8) -0.006(4) 0.022(6) -0.004(4)
C45 0.053(6) 0.054(6) 0.087(8) -0.010(6) 0.013(5) -0.011(4)
C46 0.021(4) 0.054(5) 0.044(5) -0.026(4) -0.002(4) 0.007(3)
C47 0.048(5) 0.055(6) 0.087(9) -0.035(6) 0.019(5) 0.003(5)
C48 0.042(5) 0.080(7) 0.053(6) -0.018(6) -0.004(4) -0.014(5)
C49 0.033(5) 0.064(6) 0.075(8) 0.027(6) -0.008(5) -0.007(5)
C50 0.049(6) 0.135(11) 0.053(7) 0.017(7) -0.016(5) 0.022(7)
C51 0.111(13) 0.082(12) 0.22(3) 0.062(16) 0.086(17) 0.009(10)
C52 0.052(5) 0.031(4) 0.043(5) -0.006(3) 0.005(4) 0.005(3)
C53 0.069(6) 0.030(4) 0.099(9) -0.014(5) 0.033(6) 0.003(4)
C54 0.048(5) 0.049(5) 0.062(6) -0.007(5) 0.007(4) 0.002(4)
C55 0.063(6) 0.025(4) 0.053(6) -0.007(4) 0.003(4) -0.004(3)
C56 0.068(6) 0.030(4) 0.077(8) -0.003(4) -0.010(5) 0.000(4)
C57 0.062(6) 0.042(5) 0.077(7) -0.007(5) 0.012(5) -0.011(4)
C58 0.044(4) 0.044(5) 0.041(5) -0.003(4) 0.005(4) 0.006(3)
C59 0.070(6) 0.040(4) 0.054(6) -0.004(4) 0.010(5) -0.003(4)
C60 0.075(7) 0.068(7) 0.058(6) 0.001(6) -0.007(5) 0.025(6)
N1 0.025(3) 0.021(2) 0.030(4) 0.000(2) 0.000(2) 0.000(2)
N2 0.026(3) 0.023(2) 0.026(3) -0.004(2) 0.000(2) 0.000(2)
N3 0.027(2) 0.021(2) 0.031(3) 0.000(3) -0.001(3) 0.0008(18)
N4 0.027(3) 0.024(3) 0.032(3) -0.004(2) -0.001(2) 0.000(2)
N5 0.029(3) 0.025(2) 0.034(3) -0.010(3) -0.001(2) 0.002(2)
N6 0.021(2) 0.024(2) 0.037(3) -0.005(3) -0.003(3) 0.0017(19)
F1 0.171(8) 0.057(4) 0.040(4) -0.004(3) -0.001(5) -0.044(5)
F2 0.155(7) 0.039(3) 0.048(5) -0.004(3) -0.034(5) 0.007(4)
F3 0.127(7) 0.044(4) 0.037(4) 0.005(3) -0.006(3) 0.011(3)
F4 0.123(7) 0.049(5) 0.042(5) 0.013(3) -0.022(4) -0.023(3)
F5 0.040(3) 0.132(7) 0.133(11) -0.004(6) 0.026(5) 0.012(3)
F6 0.043(3) 0.220(12) 0.106(10) 0.038(8) 0.027(5) 0.019(5)
Sb1 0.0447(3) 0.0357(3) 0.0226(3) 0.0002(2) 0.0008(2) 0.00098(15)

loop_
_atom_type_symbol
_atom_type_description
_atom_type_scat_dispersion_real
_atom_type_scat_dispersion_imag
_atom_type_scat_source
C C 0.0148 0.0070 'International Tables Vol C Tables 4.2.6.8 and 6.1.1.4'
H H 0.0000 0.0000 'International Tables Vol C Tables 4.2.6.8 and 6.1.1.4'
B B 0.0070 0.0029 'International Tables Vol C Tables 4.2.6.8 and 6.1.1.4'
F F 0.0599 0.0411 'International Tables Vol C Tables 4.2.6.8 and 6.1.1.4'
N N 0.0253 0.0136 'International Tables Vol C Tables 4.2.6.8 and 6.1.1.4'
Sb Sb 0.0887 4.4825 'International Tables Vol C Tables 4.2.6.8 and 6.1.1.4'

loop_
_geom_angle_atom_site_label_1
_geom_angle_atom_site_label_2
_geom_angle_atom_site_label_3
_geom_angle
_geom_angle_site_symmetry_1
_geom_angle_site_symmetry_3
_geom_angle_publ_flag
N1 B1 N2 107.5(6) . . ?
N1 B1 N3 124.8(7) . . ?
N2 B1 N3 127.2(7) . . ?
N4 B2 N6 127.6(9) . . ?
N5 B2 N4 107.8(6) . . ?
N5 B2 N6 124.5(9) . . ?
C2 C1 C6 118.9(7) . . ?
C2 C1 C37 119.6(9) . . ?
C6 C1 C37 121.4(8) . . ?
C1 C2 C3 120.7(9) . . ?
C4 C3 C2 119.7(8) . . ?
C3 C4 C5 122.1(8) . . ?
C4 C5 C6 117.1(8) . . ?
C4 C5 C40 120.3(7) . . ?
C6 C5 C40 122.6(7) . . ?
C1 C6 C5 121.4(7) . . ?
C1 C6 N1 120.0(6) . . ?
C5 C6 N1 118.5(6) . . ?
C8 C7 C12 122.4(8) . . ?
C8 C7 N2 118.3(7) . . ?
C12 C7 N2 119.3(7) . . ?
C7 C8 C46 123.5(8) . . ?
C9 C8 C7 117.2(9) . . ?
C9 C8 C46 119.0(9) . . ?
C10 C9 C8 122.0(10) . . ?
C9 C10 C11 119.8(9) . . ?
C10 C11 C12 121.7(10) . . ?
C7 C12 C43 122.7(7) . . ?
C11 C12 C7 116.7(8) . . ?
C11 C12 C43 120.6(8) . . ?
C14 C13 N1 110.0(6) . . ?
C13 C14 N2 109.2(6) . . ?
C16 C15 C20 122.7(9) . . ?
C16 C15 N4 119.1(8) . . ?
C20 C15 N4 118.1(7) . . ?
C15 C16 C17 116.0(12) . . ?
C15 C16 C49 122.1(10) . . ?
C17 C16 C49 121.8(12) . . ?
C18 C17 C16 123.3(13) . . ?
C17 C18 C19 119.7(11) . . ?
C20 C19 C18 119.6(11) . . ?
C15 C20 C52 123.3(8) . . ?
C19 C20 C15 118.6(10) . . ?
C19 C20 C52 118.0(8) . . ?
C22 C21 C26 123.0(9) . . ?
C22 C21 N5 119.6(8) . . ?
C26 C21 N5 117.4(9) . . ?
C21 C22 C23 117.4(10) . . ?
C21 C22 C58 122.6(10) . . ?
C23 C22 C58 119.7(11) . . ?
C24 C23 C22 120.5(11) . . ?
C25 C24 C23 120.7(8) . . ?
C24 C25 C26 121.0(8) . . ?
C21 C26 C55 122.6(9) . . ?
C25 C26 C21 117.2(10) . . ?
C25 C26 C55 120.1(8) . . ?
C28 C27 N4 109.8(7) . . ?
C27 C28 N5 109.4(7) . . ?
C30 C29 N3 122.0(5) . . ?
C29 C30 N6 122.8(6) . . ?
C32 C31 C36 119.0(5) . . ?
N3 C31 C32 120.8(5) . . ?
N3 C31 C36 120.2(5) . . ?
C33 C32 C31 119.9(6) . . ?
C32 C33 C34 121.1(7) . . ?
C33 C34 C35 119.6(6) . . ?
C34 C35 C36 120.1(6) . . ?
C35 C36 C31 120.1(6) . . ?
C35 C36 N6 119.7(5) . . ?
N6 C36 C31 120.2(5) . . ?
C1 C37 C38 110.5(10) . . ?
C39 C37 C1 110.9(8) . . ?
C39 C37 C38 110.3(8) . . ?
C5 C40 C41 112.0(8) . . ?
C5 C40 C42 112.9(9) . . ?
C42 C40 C41 109.4(7) . . ?
C12 C43 C44 113.4(8) . . ?
C45 C43 C12 111.0(8) . . ?
C45 C43 C44 109.7(7) . . ?
C8 C46 C47 109.3(9) . . ?
C8 C46 C48 115.6(8) . . ?
C47 C46 C48 109.3(8) . . ?
C16 C49 C50 110.9(11) . . ?
C51 C49 C16 108.0(13) . . ?
C51 C49 C50 109.0(14) . . ?
C20 C52 C53 111.4(9) . . ?
C20 C52 C54 110.4(8) . . ?
C53 C52 C54 110.0(7) . . ?
C26 C55 C56 110.9(8) . . ?
C26 C55 C57 111.8(9) . . ?
C57 C55 C56 109.9(8) . . ?
C22 C58 C59 113.0(7) . . ?
C22 C58 C60 109.9(9) . . ?
C59 C58 C60 109.8(10) . . ?
B1 N1 C6 129.4(6) . . ?
C13 N1 B1 107.0(6) . . ?
C13 N1 C6 123.5(6) . . ?
B1 N2 C7 129.5(6) . . ?
C14 N2 B1 106.3(6) . . ?
C14 N2 C7 123.1(6) . . ?
C29 N3 B1 116.0(5) . . ?
C29 N3 C31 117.7(5) . . ?
C31 N3 B1 126.3(5) . . ?
B2 N4 C15 131.5(6) . . ?
C27 N4 B2 105.8(6) . . ?
C27 N4 C15 122.4(6) . . ?
B2 N5 C21 130.1(6) . . ?
B2 N5 C28 107.2(6) . . ?
C28 N5 C21 122.3(6) . . ?
C30 N6 B2 118.7(5) . . ?
C30 N6 C36 117.1(5) . . ?
C36 N6 B2 124.2(5) . . ?
F1 Sb1 F2 178.6(4) . . ?
F1 Sb1 F3 91.3(4) . . ?
F1 Sb1 F4 89.3(4) . . ?
F1 Sb1 F5 91.4(5) . . ?
F1 Sb1 F6 91.5(6) . . ?
F3 Sb1 F2 89.9(3) . . ?
F4 Sb1 F2 89.5(4) . . ?
F4 Sb1 F3 176.9(4) . . ?
F4 Sb1 F5 90.6(5) . . ?
F4 Sb1 F6 87.3(5) . . ?
F5 Sb1 F2 89.2(5) . . ?
F5 Sb1 F3 92.5(4) . . ?
F5 Sb1 F6 176.4(5) . . ?
F6 Sb1 F2 87.9(6) . . ?
F6 Sb1 F3 89.6(4) . . ?

loop_
_geom_bond_atom_site_label_1
_geom_bond_atom_site_label_2
_geom_bond_distance
_geom_bond_site_symmetry_2
_geom_bond_publ_flag
B1 N1 1.399(10) . ?
B1 N2 1.420(11) . ?
B1 N3 1.503(8) . ?
B2 N4 1.428(12) . ?
B2 N5 1.399(12) . ?
B2 N6 1.496(8) . ?
C1 C2 1.369(13) . ?
C1 C6 1.404(12) . ?
C1 C37 1.553(11) . ?
C2 C3 1.384(13) . ?
C3 C4 1.376(15) . ?
C4 C5 1.383(13) . ?
C5 C6 1.405(11) . ?
C5 C40 1.503(13) . ?
C6 N1 1.445(10) . ?
C7 C8 1.403(11) . ?
C7 C12 1.407(11) . ?
C7 N2 1.440(9) . ?
C8 C9 1.401(14) . ?
C8 C46 1.493(12) . ?
C9 C10 1.355(18) . ?
C10 C11 1.390(17) . ?
C11 C12 1.401(13) . ?
C12 C43 1.504(13) . ?
C13 C14 1.336(10) . ?
C13 N1 1.391(9) . ?
C14 N2 1.404(9) . ?
C15 C16 1.386(14) . ?
C15 C20 1.410(12) . ?
C15 N4 1.447(10) . ?
C16 C17 1.42(2) . ?
C16 C49 1.525(19) . ?
C17 C18 1.35(3) . ?
C18 C19 1.42(2) . ?
C19 C20 1.395(14) . ?
C20 C52 1.517(14) . ?
C21 C22 1.394(18) . ?
C21 C26 1.409(12) . ?
C21 N5 1.448(11) . ?
C22 C23 1.395(15) . ?
C22 C58 1.519(14) . ?
C23 C24 1.395(13) . ?
C24 C25 1.375(15) . ?
C25 C26 1.392(14) . ?
C26 C55 1.522(15) . ?
C27 C28 1.341(12) . ?
C27 N4 1.408(10) . ?
C28 N5 1.402(9) . ?
C29 C30 1.342(11) . ?
C29 N3 1.377(8) . ?
C30 N6 1.371(9) . ?
C31 C32 1.395(8) . ?
C31 C36 1.411(8) . ?
C31 N3 1.392(8) . ?
C32 C33 1.384(10) . ?
C33 C34 1.385(11) . ?
C34 C35 1.388(10) . ?
C35 C36 1.392(8) . ?
C36 N6 1.405(8) . ?
C37 C38 1.564(17) . ?
C37 C39 1.510(16) . ?
C40 C41 1.549(12) . ?
C40 C42 1.543(12) . ?
C43 C44 1.526(11) . ?
C43 C45 1.498(13) . ?
C46 C47 1.540(12) . ?
C46 C48 1.543(12) . ?
C49 C50 1.529(14) . ?
C49 C51 1.508(18) . ?
C52 C53 1.533(12) . ?
C52 C54 1.553(12) . ?
C55 C56 1.549(14) . ?
C55 C57 1.537(13) . ?
C58 C59 1.530(14) . ?
C58 C60 1.554(15) . ?
F1 Sb1 1.825(8) . ?
F2 Sb1 1.899(8) . ?
F3 Sb1 1.892(7) . ?
F4 Sb1 1.843(8) . ?
F5 Sb1 1.856(7) . ?
F6 Sb1 1.867(8) . ?

loop_
_platon_squeeze_void_nr
_platon_squeeze_void_average_x
_platon_squeeze_void_average_y
_platon_squeeze_void_average_z
_platon_squeeze_void_volume
_platon_squeeze_void_count_electrons
_platon_squeeze_void_content
1 1.000 0.000 -0.029 576 116 ' '
2 0.500 0.500 -0.030 576 116 ' '
3 0.246 0.720 0.333 8 0 ' '
4 0.746 0.780 0.333 8 0 ' '
5 0.254 0.220 0.833 8 0 ' '
6 0.754 0.280 0.833 8 0 ' '

loop_
_twin_individual_id
_twin_individual_mass_fraction_refined
1 0.846(14)
2 0.154(14)
